data_4123706
loop_
_publ_author_name
'Ji, Lei'
'Edkins, Robert M.'
'Lorbach, Andreas'
'Krummenacher, Ivo'
'Br\"uckner, Charlotte'
'Eichhorn, Antonius'
'Braunschweig, Holger'
'Engels, Bernd'
'Low, Paul J.'
'Marder, Todd B.'

_publ_section_title
;
 Electron Delocalization in Reduced Forms of 2-(BMes2)pyrene and
 2,7-Bis(BMes2)pyrene.
;
_journal_issue 21
_journal_name_full 'Journal of the American Chemical Society'
_journal_page_first 6750
_journal_page_last 6753
_journal_paper_doi 10.1021/jacs.5b03805
_journal_volume 137
_journal_year 2015
_chemical_formula_moiety 'C20 H40 K O8, C52 H52 B2, 4(C4 H8 O)'
_chemical_formula_sum 'C88 H124 B2 K O12'
_chemical_formula_weight 1434.58
_chemical_name_systematic
;
 ?
;
_space_group_crystal_system triclinic
_space_group_IT_number 2
_space_group_name_Hall '-P 1'
_space_group_name_H-M_alt 'P -1'
_symmetry_space_group_name_Hall '-P 1'
_symmetry_space_group_name_H-M 'P -1'
_atom_sites_solution_hydrogens geom
_atom_sites_solution_primary direct
_audit_creation_date 2014-11-09
_audit_creation_method
;
Olex2 1.2
(compiled 2014.09.19 svn.r3010 for OlexSys, GUI svn.r4874)
;
_cell_angle_alpha 113.322(3)
_cell_angle_beta 105.449(3)
_cell_angle_gamma 100.815(4)
_cell_formula_units_Z 1
_cell_length_a 12.9795(15)
_cell_length_b 13.2467(15)
_cell_length_c 14.3049(16)
_cell_measurement_reflns_used 3693
_cell_measurement_temperature 100
_cell_measurement_theta_max 23.95
_cell_measurement_theta_min 2.44
_cell_volume 2054.1(4)
_computing_cell_refinement 'SAINT v8.34A (Bruker, 2013)'
_computing_data_reduction 'SAINT v8.34A (Bruker, 2013)'
_computing_molecular_graphics 'Olex2 (Dolomanov et al., 2009)'
_computing_publication_material 'Olex2 (Dolomanov et al., 2009)'
_computing_structure_refinement 'XL (Sheldrick, 2008)'
_computing_structure_solution 'XS (Sheldrick, 2008)'
_diffrn_ambient_temperature 100
_diffrn_measured_fraction_theta_full 1.000
_diffrn_measured_fraction_theta_max 0.991
_diffrn_measurement_device_type 'Bruker APEX-II CCD'
_diffrn_measurement_method '\f and \w scans'
_diffrn_radiation_type MoK\a
_diffrn_radiation_wavelength 0.71073
_diffrn_reflns_av_R_equivalents 0.0581
_diffrn_reflns_av_unetI/netI 0.0945
_diffrn_reflns_laue_measured_fraction_full 1.000
_diffrn_reflns_laue_measured_fraction_max 0.991
_diffrn_reflns_limit_h_max 16
_diffrn_reflns_limit_h_min -15
_diffrn_reflns_limit_k_max 16
_diffrn_reflns_limit_k_min -16
_diffrn_reflns_limit_l_max 18
_diffrn_reflns_limit_l_min -18
_diffrn_reflns_number 23656
_diffrn_reflns_point_group_measured_fraction_full 1.000
_diffrn_reflns_point_group_measured_fraction_max 0.991
_diffrn_reflns_theta_full 26.000
_diffrn_reflns_theta_max 26.844
_diffrn_reflns_theta_min 1.674
_diffrn_standards_number 0
_exptl_absorpt_coefficient_mu 0.124
_exptl_absorpt_correction_T_max 1.0000
_exptl_absorpt_correction_T_min 0.8663
_exptl_absorpt_correction_type multi-scan
_exptl_absorpt_process_details
;
SADABS-2012/1 (Bruker,2012) was used for absorption correction.
wR2(int) was 0.0705 before and 0.0496 after correction.
The Ratio of minimum to maximum transmission is 0.8663.
The \l/2 correction factor is 0.0015.
;
_exptl_crystal_colour red
_exptl_crystal_colour_primary red
_exptl_crystal_density_diffrn 1.160
_exptl_crystal_description plate
_exptl_crystal_F_000 777
_exptl_crystal_size_max 0.221
_exptl_crystal_size_mid 0.133
_exptl_crystal_size_min 0.113
_refine_diff_density_max 1.422
_refine_diff_density_min -0.805
_refine_diff_density_rms 0.109
_refine_ls_extinction_method none
_refine_ls_goodness_of_fit_ref 1.042
_refine_ls_hydrogen_treatment constr
_refine_ls_matrix_type full
_refine_ls_number_parameters 482
_refine_ls_number_reflns 8758
_refine_ls_number_restraints 48
_refine_ls_restrained_S_all 1.049
_refine_ls_R_factor_all 0.1740
_refine_ls_R_factor_gt 0.1141
_refine_ls_shift/su_max 0.000
_refine_ls_shift/su_mean 0.000
_refine_ls_structure_factor_coef Fsqd
_refine_ls_weighting_details 'w=1/[\s^2^(Fo^2^)+(0.1729P)^2^+5.8953P] where P=(Fo^2^+2Fc^2^)/3'
_refine_ls_weighting_scheme calc
_refine_ls_wR_factor_gt 0.3084
_refine_ls_wR_factor_ref 0.3496
_reflns_Friedel_coverage 0.000
_reflns_number_gt 5112
_reflns_number_total 8758
_reflns_threshold_expression 'I > 2\s(I)'
_cod_data_source_file ja5b03805_si_002.cif
_cod_data_source_block cmpd_B2K1
_cod_depositor_comments 'Adding full bibliography for 4123702--4123707.cif.'
_cod_database_code 4123706
_shelxl_version_number 2013-4
_shelx_space_group_comment
;
The symmetry employed for this shelxl refinement is uniquely defined
by the following loop, which should always be used as a source of
symmetry information in preference to the above space-group names.
They are only intended as comments.
;
_shelx_estimated_absorpt_t_max 0.986
_shelx_estimated_absorpt_t_min 0.973
_olex2_refinement_description
;
1. Fixed Uiso
 At 1.2 times of:
  All C(H) groups, All C(H,H) groups, All C(H,H,H,H) groups
 At 1.5 times of:
  All C(H,H,H) groups
2. Restrained distances
 C33-C34 \\sim C37-C36 \\sim C37-C35
 with sigma of 0.02
 C33-O4 \\sim O4-C37
 with sigma of 0.02
 C36-C34 \\sim C34-C35
 with sigma of 0.02
 O6-C45 \\sim O6-C42 \\sim O5-C41 \\sim O5-C38
 with sigma of 0.02
 C45-C44 \\sim C43-C42 \\sim C41-C40 \\sim C39-C38
 with sigma of 0.02
 C40-C39 \\sim C44-C43
 with sigma of 0.02
3. Rigid body (RIGU) restrains
 C40, C41, O5, C38, C39
 with sigma for 1-2 distances of 0.004 and sigma for 1-3 distances of 0.004
4. Others
 Sof(H34A)=Sof(H34B)=Sof(H37A)=Sof(H37B)=Sof(C36)=Sof(H36A)=Sof(H36B)=1-FVAR(1)
 Sof(H34C)=Sof(H34D)=Sof(H37C)=Sof(H37D)=Sof(C35)=Sof(H35A)=Sof(H35B)=FVAR(1)
5.a Secondary CH2 refined with riding coordinates:
 C31(H31A,H31B), C28(H28A,H28B), C30(H30A,H30B), C29(H29A,H29B), C27(H27A,
 H27B), C32(H32A,H32B), C42(H42A,H42B), C43(H43A,H43B), C44(H44A,H44B),
 C45(H45A,H45B), C33(H33A,H33B), C34(H34A,H34B), C34(H34C,H34D), C37(H37A,H37B),
  C37(H37C,H37D), C36(H36A,H36B), C38(H38A,H38B), C40(H40A,H40B), C41(H41A,
 H41B), C39(H39A,H39B), C35(H35A,H35B)
5.b Aromatic/amide H refined with riding coordinates:
 C2(H2), C7(H7), C5(H5), C11(H11), C22(H22), C4(H4), C13(H13), C20(H20)
5.c Idealised Me refined as rotating group:
 C15(H15A,H15B,H15C), C24(H24A,H24B,H24C), C17(H17A,H17B,H17C), C25(H25A,H25B,
 H25C), C26(H26A,H26B,H26C), C16(H16A,H16B,H16C)
;
_olex2_submission_special_instructions 'No special instructions were received'

loop_
_space_group_symop_operation_xyz
'x, y, z'
'-x, -y, -z'

loop_
_atom_site_label
_atom_site_type_symbol
_atom_site_fract_x
_atom_site_fract_y
_atom_site_fract_z
_atom_site_U_iso_or_equiv
_atom_site_adp_type
_atom_site_occupancy
_atom_site_site_symmetry_order
_atom_site_calc_flag
_atom_site_refinement_flags_posn
_atom_site_refinement_flags_adp
_atom_site_refinement_flags_occupancy
_atom_site_disorder_assembly
_atom_site_disorder_group
K1 K 0.0000 0.0000 0.0000 0.0277(4) Uani 1 2 d S T P . .
O1 O -0.1211(3) 0.1561(4) 0.0030(3) 0.0377(9) Uani 1 1 d . . . . .
O3 O 0.0609(3) -0.0459(4) 0.1768(3) 0.0429(10) Uani 1 1 d . . . . .
O2 O -0.0166(3) 0.1449(4) 0.1991(3) 0.0410(10) Uani 1 1 d . . . . .
C31 C 0.1446(4) -0.0998(6) 0.1829(4) 0.0390(14) Uani 1 1 d . . . . .
H31A H 0.1485 -0.1275 0.2383 0.047 Uiso 1 1 calc R . . . .
H31B H 0.2195 -0.0431 0.2055 0.047 Uiso 1 1 calc R . . . .
C28 C -0.1009(5) 0.1971(6) 0.1847(5) 0.0441(15) Uani 1 1 d . . . . .
H28A H -0.0919 0.2582 0.2571 0.053 Uiso 1 1 calc R . . . .
H28B H -0.1765 0.1376 0.1530 0.053 Uiso 1 1 calc R . . . .
C30 C 0.0791(5) 0.0469(5) 0.2796(4) 0.0375(13) Uani 1 1 d . . . . .
H30A H 0.1516 0.1089 0.3055 0.045 Uiso 1 1 calc R . . . .
H30B H 0.0838 0.0185 0.3345 0.045 Uiso 1 1 calc R . . . .
C29 C -0.0140(6) 0.0944(6) 0.2689(5) 0.0467(15) Uani 1 1 d . . . . .
H29A H -0.0868 0.0313 0.2391 0.056 Uiso 1 1 calc R . . . .
H29B H -0.0047 0.1539 0.3423 0.056 Uiso 1 1 calc R . . . .
C27 C -0.0943(6) 0.2490(7) 0.1122(5) 0.0535(17) Uani 1 1 d . . . . .
H27A H -0.1488 0.2920 0.1099 0.064 Uiso 1 1 calc R . . . .
H27B H -0.0172 0.3044 0.1400 0.064 Uiso 1 1 calc R . . . .
C32 C 0.1147(5) -0.2025(6) 0.0705(5) 0.0496(16) Uani 1 1 d . . . . .
H32A H 0.1687 -0.2458 0.0747 0.060 Uiso 1 1 calc R . . . .
H32B H 0.0374 -0.2564 0.0448 0.060 Uiso 1 1 calc R . . . .
C2 C 0.7786(3) 0.0556(4) 0.4504(3) 0.0179(9) Uani 1 1 d . . . . .
H2 H 0.7444 0.1119 0.4793 0.022 Uiso 1 1 calc R . . . .
C6 C 0.8822(3) -0.1076(4) 0.3626(3) 0.0188(9) Uani 1 1 d . . . . .
C8 C 0.9444(3) -0.0078(4) 0.4697(3) 0.0170(9) Uani 1 1 d . . . . .
C3 C 0.8894(3) 0.0734(4) 0.5123(3) 0.0190(9) Uani 1 1 d . . . . .
C7 C 0.7709(4) -0.1217(4) 0.3052(3) 0.0202(9) Uani 1 1 d . . . . .
H7 H 0.7308 -0.1878 0.2348 0.024 Uiso 1 1 calc R . . . .
C9 C 0.5392(3) 0.0395(4) 0.3252(3) 0.0208(10) Uani 1 1 d . . . . .
C19 C 0.4997(4) -0.2919(4) 0.1883(4) 0.0224(10) Uani 1 1 d . . . . .
C1 C 0.7142(3) -0.0433(4) 0.3456(3) 0.0188(9) Uani 1 1 d . . . . .
C5 C 0.9400(4) -0.1870(4) 0.3207(3) 0.0201(9) Uani 1 1 d . . . . .
H5 H 0.9013 -0.2524 0.2498 0.024 Uiso 1 1 calc R . . . .
C11 C 0.5365(4) 0.2368(4) 0.3651(4) 0.0282(11) Uani 1 1 d . . . . .
H11 H 0.5659 0.3077 0.3644 0.034 Uiso 1 1 calc R . . . .
C22 C 0.3797(4) -0.3046(4) -0.0105(4) 0.0264(11) Uani 1 1 d . . . . .
H22 H 0.3392 -0.3085 -0.0785 0.032 Uiso 1 1 calc R . . . .
C23 C 0.4451(4) -0.1954(4) 0.0802(4) 0.0259(10) Uani 1 1 d . . . . .
C4 C 0.9516(3) 0.1716(4) 0.6207(3) 0.0193(9) Uani 1 1 d . . . . .
H4 H 0.9164 0.2260 0.6514 0.023 Uiso 1 1 calc R . . . .
C13 C 0.4080(4) 0.1181(4) 0.4019(4) 0.0252(10) Uani 1 1 d . . . . .
H13 H 0.3495 0.1079 0.4289 0.030 Uiso 1 1 calc R . . . .
C10 C 0.5813(4) 0.1489(4) 0.3283(4) 0.0264(11) Uani 1 1 d . . . . .
C12 C 0.4490(4) 0.2243(4) 0.4034(4) 0.0290(11) Uani 1 1 d . . . . .
C18 C 0.5095(3) -0.1871(4) 0.1823(3) 0.0208(10) Uani 1 1 d . . . . .
C20 C 0.4321(4) -0.3991(4) 0.0964(4) 0.0248(10) Uani 1 1 d . . . . .
H20 H 0.4270 -0.4684 0.1028 0.030 Uiso 1 1 calc R . . . .
C21 C 0.3723(4) -0.4072(4) -0.0039(4) 0.0270(11) Uani 1 1 d . . . . .
C15 C 0.6773(4) 0.1720(5) 0.2895(4) 0.0314(12) Uani 1 1 d . . . . .
H15A H 0.7493 0.2144 0.3530 0.047 Uiso 1 1 calc GR . . . .
H15B H 0.6641 0.2187 0.2517 0.047 Uiso 1 1 calc GR . . . .
H15C H 0.6804 0.0977 0.2388 0.047 Uiso 1 1 calc GR . . . .
C24 C 0.5544(4) -0.2956(4) 0.2947(4) 0.0271(11) Uani 1 1 d . . . . .
H24A H 0.6310 -0.2985 0.3026 0.041 Uiso 1 1 calc GR . . . .
H24B H 0.5090 -0.3650 0.2926 0.041 Uiso 1 1 calc GR . . . .
H24C H 0.5585 -0.2257 0.3571 0.041 Uiso 1 1 calc GR . . . .
C14 C 0.4490(4) 0.0272(4) 0.3627(4) 0.0237(10) Uani 1 1 d . . . . .
C17 C 0.3995(4) -0.0854(4) 0.3623(4) 0.0265(11) Uani 1 1 d . . . . .
H17A H 0.3637 -0.1485 0.2864 0.040 Uiso 1 1 calc GR . . . .
H17B H 0.3428 -0.0779 0.3959 0.040 Uiso 1 1 calc GR . . . .
H17C H 0.4600 -0.1031 0.4043 0.040 Uiso 1 1 calc GR . . . .
B1 B 0.5886(4) -0.0630(5) 0.2840(4) 0.0212(11) Uani 1 1 d . . . . .
C25 C 0.2987(5) -0.5233(5) -0.1016(4) 0.0403(14) Uani 1 1 d . . . . .
H25A H 0.2280 -0.5504 -0.0928 0.060 Uiso 1 1 calc GR . . . .
H25B H 0.3387 -0.5799 -0.1069 0.060 Uiso 1 1 calc GR . . . .
H25C H 0.2815 -0.5151 -0.1687 0.060 Uiso 1 1 calc GR . . . .
C26 C 0.4469(5) -0.0873(5) 0.0654(4) 0.0403(14) Uani 1 1 d . . . . .
H26A H 0.5237 -0.0474 0.0753 0.060 Uiso 1 1 calc GR . . . .
H26B H 0.4237 -0.0346 0.1200 0.060 Uiso 1 1 calc GR . . . .
H26C H 0.3945 -0.1103 -0.0087 0.060 Uiso 1 1 calc GR . . . .
C16 C 0.4013(5) 0.3209(5) 0.4446(5) 0.0409(14) Uani 1 1 d . . . . .
H16A H 0.4187 0.3496 0.5235 0.061 Uiso 1 1 calc GR . . . .
H16B H 0.3190 0.2915 0.4051 0.061 Uiso 1 1 calc GR . . . .
H16C H 0.4352 0.3847 0.4322 0.061 Uiso 1 1 calc GR . . . .
O6 O 0.8374(4) -0.5508(4) 0.3193(4) 0.0590(13) Uani 1 1 d . . . . .
C42 C 0.9435(5) -0.4703(5) 0.3512(5) 0.0459(15) Uani 1 1 d . . . . .
H42A H 0.9413 -0.4371 0.2999 0.055 Uiso 1 1 calc R . . . .
H42B H 1.0024 -0.5080 0.3522 0.055 Uiso 1 1 calc R . . . .
C43 C 0.9679(6) -0.3757(5) 0.4658(5) 0.0491(16) Uani 1 1 d . . . . .
H43A H 1.0016 -0.3971 0.5230 0.059 Uiso 1 1 calc R . . . .
H43B H 1.0183 -0.2999 0.4819 0.059 Uiso 1 1 calc R . . . .
C44 C 0.8532(7) -0.3738(5) 0.4563(6) 0.067(2) Uani 1 1 d . . . . .
H44A H 0.8319 -0.3245 0.4226 0.080 Uiso 1 1 calc R . . . .
H44B H 0.8472 -0.3437 0.5293 0.080 Uiso 1 1 calc R . . . .
C45 C 0.7783(7) -0.4998(6) 0.3830(7) 0.072(2) Uani 1 1 d . . . . .
H45A H 0.7658 -0.5386 0.4275 0.086 Uiso 1 1 calc R . . . .
H45B H 0.7040 -0.5053 0.3358 0.086 Uiso 1 1 calc R . . . .
O4 O 0.1933(3) 0.1654(4) 0.0512(3) 0.0537(13) Uani 1 1 d . . . . .
C33 C 0.2945(5) 0.1686(7) 0.1228(5) 0.0520(17) Uani 1 1 d . . . . .
H33A H 0.2974 0.0887 0.1015 0.062 Uiso 1 1 calc R . . . .
H33B H 0.2981 0.2037 0.1994 0.062 Uiso 1 1 calc R . . . .
C34 C 0.3897(5) 0.2392(9) 0.1139(7) 0.074(3) Uani 1 1 d . . . . .
H34A H 0.4550 0.2106 0.1229 0.089 Uiso 0.70(3) 1 calc R . . A 1
H34B H 0.4143 0.3224 0.1684 0.089 Uiso 0.70(3) 1 calc R . . A 1
H34C H 0.4321 0.1904 0.0802 0.089 Uiso 0.30(3) 1 calc R . . A 2
H34D H 0.4423 0.3027 0.1873 0.089 Uiso 0.30(3) 1 calc R . . A 2
C37 C 0.2211(5) 0.2177(7) -0.0131(6) 0.060(2) Uani 1 1 d . . . . .
H37A H 0.2182 0.2981 0.0164 0.072 Uiso 0.70(3) 1 calc R . . A 1
H37B H 0.1668 0.1720 -0.0903 0.072 Uiso 0.70(3) 1 calc R . . A 1
H37C H 0.2082 0.1564 -0.0869 0.072 Uiso 0.30(3) 1 calc R . . A 2
H37D H 0.1719 0.2647 -0.0222 0.072 Uiso 0.30(3) 1 calc R . . A 2
C36 C 0.3339(7) 0.2190(15) -0.0068(9) 0.044(4) Uani 0.70(3) 1 d . . . A 1
H36A H 0.3729 0.2832 -0.0172 0.052 Uiso 0.70(3) 1 calc R . . A 1
H36B H 0.3334 0.1440 -0.0616 0.052 Uiso 0.70(3) 1 calc R . . A 1
C38 C 0.7508(7) 0.3621(6) 0.6304(6) 0.068(2) Uani 1 1 d . . . . .
H38A H 0.6787 0.3043 0.6131 0.081 Uiso 1 1 calc R . . . .
H38B H 0.7754 0.3322 0.5678 0.081 Uiso 1 1 calc R . . . .
O5 O 0.8338(7) 0.3793(7) 0.7266(6) 0.116(3) Uani 1 1 d . . . . .
C40 C 0.7617(14) 0.5361(12) 0.7603(10) 0.166(6) Uani 1 1 d . . . . .
H40A H 0.6934 0.5438 0.7770 0.200 Uiso 1 1 calc R . . . .
H40B H 0.8171 0.6149 0.7925 0.200 Uiso 1 1 calc R . . . .
C41 C 0.8129(12) 0.4637(13) 0.8064(9) 0.147(5) Uani 1 1 d . . . . .
H41A H 0.8845 0.5145 0.8705 0.176 Uiso 1 1 calc R . . . .
H41B H 0.7601 0.4266 0.8313 0.176 Uiso 1 1 calc R . . . .
C39 C 0.7340(11) 0.4777(7) 0.6491(8) 0.114(4) Uani 1 1 d . . . . .
H39A H 0.7845 0.5202 0.6259 0.137 Uiso 1 1 calc R . . . .
H39B H 0.6544 0.4665 0.6084 0.137 Uiso 1 1 calc R . . . .
C35 C 0.3354(13) 0.289(2) 0.040(2) 0.053(9) Uani 0.30(3) 1 d . . . A 2
H35A H 0.3427 0.3716 0.0845 0.063 Uiso 0.30(3) 1 calc R . . A 2
H35B H 0.3711 0.2850 -0.0141 0.063 Uiso 0.30(3) 1 calc R . . A 2

loop_
_atom_site_aniso_label
_atom_site_aniso_U_11
_atom_site_aniso_U_22
_atom_site_aniso_U_33
_atom_site_aniso_U_23
_atom_site_aniso_U_13
_atom_site_aniso_U_12
K1 0.0162(7) 0.0439(9) 0.0185(7) 0.0129(7) 0.0066(5) 0.0047(6)
O1 0.0291(19) 0.061(3) 0.0270(19) 0.0207(19) 0.0124(15) 0.0208(18)
O3 0.037(2) 0.063(3) 0.028(2) 0.020(2) 0.0118(17) 0.021(2)
O2 0.046(2) 0.060(3) 0.031(2) 0.025(2) 0.0213(18) 0.029(2)
C31 0.023(3) 0.065(4) 0.031(3) 0.026(3) 0.007(2) 0.013(3)
C28 0.038(3) 0.061(4) 0.032(3) 0.016(3) 0.017(2) 0.023(3)
C30 0.039(3) 0.040(3) 0.020(2) 0.012(2) 0.005(2) -0.001(3)
C29 0.064(4) 0.047(4) 0.028(3) 0.015(3) 0.022(3) 0.016(3)
C27 0.053(4) 0.074(5) 0.043(4) 0.024(3) 0.025(3) 0.040(4)
C32 0.040(3) 0.072(4) 0.046(4) 0.029(3) 0.020(3) 0.030(3)
C2 0.014(2) 0.018(2) 0.019(2) 0.0073(18) 0.0031(16) 0.0060(17)
C6 0.014(2) 0.021(2) 0.012(2) 0.0057(18) 0.0002(16) -0.0016(17)
C8 0.015(2) 0.017(2) 0.016(2) 0.0093(18) 0.0030(16) 0.0004(16)
C3 0.0135(19) 0.019(2) 0.015(2) 0.0062(18) -0.0003(16) -0.0030(17)
C7 0.016(2) 0.023(2) 0.015(2) 0.0084(18) 0.0008(16) 0.0014(17)
C9 0.0104(19) 0.029(2) 0.014(2) 0.0071(19) -0.0029(16) 0.0049(18)
C19 0.014(2) 0.025(2) 0.020(2) 0.0067(19) 0.0035(17) 0.0023(18)
C1 0.014(2) 0.018(2) 0.019(2) 0.0092(18) 0.0005(16) 0.0010(17)
C5 0.015(2) 0.020(2) 0.015(2) 0.0047(18) 0.0002(16) -0.0001(17)
C11 0.021(2) 0.024(2) 0.031(3) 0.013(2) 0.001(2) 0.0019(19)
C22 0.016(2) 0.033(3) 0.015(2) 0.005(2) -0.0010(17) 0.0019(19)
C23 0.021(2) 0.028(3) 0.021(2) 0.010(2) 0.0009(18) 0.0036(19)
C4 0.014(2) 0.019(2) 0.018(2) 0.0061(18) 0.0020(16) 0.0019(17)
C13 0.014(2) 0.035(3) 0.022(2) 0.013(2) 0.0003(17) 0.0056(19)
C10 0.014(2) 0.031(3) 0.021(2) 0.013(2) -0.0055(17) -0.0048(19)
C12 0.022(2) 0.032(3) 0.021(2) 0.010(2) -0.0024(19) 0.005(2)
C18 0.0115(19) 0.027(2) 0.018(2) 0.0077(19) 0.0031(16) 0.0036(17)
C20 0.021(2) 0.022(2) 0.021(2) 0.0055(19) 0.0027(18) 0.0026(19)
C21 0.017(2) 0.030(3) 0.019(2) 0.003(2) 0.0024(18) 0.0027(19)
C15 0.022(2) 0.032(3) 0.036(3) 0.017(2) 0.007(2) 0.003(2)
C24 0.023(2) 0.030(3) 0.022(2) 0.011(2) 0.0038(18) 0.003(2)
C14 0.013(2) 0.032(3) 0.017(2) 0.011(2) -0.0022(16) 0.0000(19)
C17 0.018(2) 0.034(3) 0.024(2) 0.013(2) 0.0054(18) 0.005(2)
B1 0.018(2) 0.026(3) 0.017(2) 0.012(2) 0.0032(19) 0.003(2)
C25 0.033(3) 0.034(3) 0.028(3) 0.001(2) 0.000(2) 0.002(2)
C26 0.046(3) 0.035(3) 0.025(3) 0.016(2) -0.003(2) 0.003(3)
C16 0.032(3) 0.040(3) 0.044(3) 0.016(3) 0.009(2) 0.014(2)
O6 0.069(3) 0.042(3) 0.069(3) 0.023(2) 0.038(3) 0.017(2)
C42 0.048(4) 0.043(3) 0.051(4) 0.025(3) 0.021(3) 0.016(3)
C43 0.065(4) 0.041(3) 0.040(3) 0.021(3) 0.018(3) 0.012(3)
C44 0.097(6) 0.036(3) 0.070(5) 0.015(3) 0.060(5) 0.007(4)
C45 0.066(5) 0.068(5) 0.098(6) 0.043(5) 0.052(5) 0.018(4)
O4 0.0218(18) 0.086(3) 0.036(2) 0.033(2) 0.0000(16) -0.013(2)
C33 0.036(3) 0.078(5) 0.046(4) 0.040(4) 0.009(3) 0.012(3)
C34 0.023(3) 0.133(7) 0.075(5) 0.072(6) 0.005(3) 0.009(4)
C37 0.028(3) 0.100(6) 0.050(4) 0.047(4) 0.007(3) 0.002(3)
C36 0.025(4) 0.074(10) 0.032(6) 0.031(6) 0.004(4) 0.010(5)
C38 0.069(5) 0.045(4) 0.062(4) 0.017(3) -0.003(3) 0.021(3)
O5 0.107(5) 0.136(6) 0.091(4) 0.041(4) 0.023(4) 0.061(5)
C40 0.191(14) 0.138(9) 0.102(7) -0.007(6) 0.015(7) 0.115(10)
C41 0.125(10) 0.223(12) 0.091(6) 0.044(6) 0.044(6) 0.121(10)
C39 0.137(9) 0.053(5) 0.091(6) 0.004(4) -0.006(6) 0.041(5)
C35 0.052(13) 0.043(15) 0.022(11) 0.004(11) 0.005(9) -0.033(11)

loop_
_atom_type_symbol
_atom_type_description
_atom_type_scat_dispersion_real
_atom_type_scat_dispersion_imag
_atom_type_scat_source
C C 0.0033 0.0016 'International Tables Vol C Tables 4.2.6.8 and 6.1.1.4'
H H 0.0000 0.0000 'International Tables Vol C Tables 4.2.6.8 and 6.1.1.4'
B B 0.0013 0.0007 'International Tables Vol C Tables 4.2.6.8 and 6.1.1.4'
K K 0.2009 0.2494 'International Tables Vol C Tables 4.2.6.8 and 6.1.1.4'
O O 0.0106 0.0060 'International Tables Vol C Tables 4.2.6.8 and 6.1.1.4'

loop_
_geom_angle_atom_site_label_1
_geom_angle_atom_site_label_2
_geom_angle_atom_site_label_3
_geom_angle
_geom_angle_site_symmetry_1
_geom_angle_site_symmetry_3
O1 K1 O1 180.0 . 2
O1 K1 O2 60.59(11) 2 2
O1 K1 O2 119.41(11) 2 .
O1 K1 O2 119.41(11) . 2
O1 K1 O2 60.58(11) . .
O3 K1 O1 119.75(11) . .
O3 K1 O1 60.25(11) 2 .
O3 K1 O1 119.75(11) 2 2
O3 K1 O1 60.25(11) . 2
O3 K1 O3 180.0 . 2
O3 K1 O2 60.52(12) 2 2
O3 K1 O2 119.47(12) . 2
O3 K1 O2 119.47(12) 2 .
O3 K1 O2 60.53(12) . .
O2 K1 O2 180.0 2 .
O4 K1 O1 89.49(13) . 2
O4 K1 O1 90.50(13) 2 2
O4 K1 O1 90.51(13) . .
O4 K1 O1 89.49(13) 2 .
O4 K1 O3 100.72(12) . .
O4 K1 O3 79.28(12) . 2
O4 K1 O3 79.28(12) 2 .
O4 K1 O3 100.72(12) 2 2
O4 K1 O2 90.35(13) . 2
O4 K1 O2 89.64(13) 2 2
O4 K1 O2 90.35(13) 2 .
O4 K1 O2 89.65(13) . .
O4 K1 O4 180.0 . 2
C27 O1 K1 113.8(3) . .
C32 O1 K1 114.4(3) 2 .
C32 O1 C27 110.4(5) 2 .
C31 O3 K1 116.2(3) . .
C31 O3 C30 112.7(4) . .
C30 O3 K1 114.9(3) . .
C28 O2 K1 113.5(3) . .
C29 O2 K1 112.9(3) . .
C29 O2 C28 116.5(5) . .
O3 C31 C32 109.1(4) . .
O2 C28 C27 111.9(5) . .
O3 C30 C29 109.9(4) . .
O2 C29 C30 111.0(5) . .
O1 C27 C28 108.3(6) . .
O1 C32 C31 107.2(5) 2 .
C3 C2 C1 122.9(4) . .
C7 C6 C8 119.0(4) . .
C7 C6 C5 123.6(4) . .
C5 C6 C8 117.4(4) . .
C8 C8 C6 120.4(5) 2_756 .
C8 C8 C3 121.1(5) 2_756 .
C3 C8 C6 118.5(4) . .
C2 C3 C8 119.9(4) . .
C2 C3 C4 122.1(4) . .
C8 C3 C4 118.0(4) . .
C6 C7 C1 123.7(4) . .
C10 C9 B1 123.3(4) . .
C14 C9 C10 115.9(4) . .
C14 C9 B1 120.7(4) . .
C18 C19 C24 122.9(4) . .
C20 C19 C18 120.8(4) . .
C20 C19 C24 116.1(4) . .
C2 C1 B1 120.7(4) . .
C7 C1 C2 116.0(4) . .
C7 C1 B1 123.3(4) . .
C4 C5 C6 122.2(4) 2_756 .
C10 C11 C12 121.7(5) . .
C21 C22 C23 121.9(4) . .
C22 C23 C18 120.3(4) . .
C22 C23 C26 118.2(4) . .
C18 C23 C26 121.6(4) . .
C5 C4 C3 120.9(4) 2_756 .
C14 C13 C12 122.7(5) . .
C9 C10 C15 120.7(5) . .
C11 C10 C9 121.9(4) . .
C11 C10 C15 117.5(4) . .
C11 C12 C13 116.9(5) . .
C11 C12 C16 121.5(5) . .
C13 C12 C16 121.6(5) . .
C19 C18 C23 117.1(4) . .
C19 C18 B1 122.5(4) . .
C23 C18 B1 120.3(4) . .
C21 C20 C19 121.9(5) . .
C22 C21 C20 117.8(4) . .
C22 C21 C25 120.9(5) . .
C20 C21 C25 121.2(5) . .
C9 C14 C17 119.4(4) . .
C13 C14 C9 120.8(4) . .
C13 C14 C17 119.7(4) . .
C9 B1 C18 120.7(4) . .
C1 B1 C9 119.3(4) . .
C1 B1 C18 120.0(4) . .
C45 O6 C42 110.5(5) . .
O6 C42 C43 105.7(5) . .
C44 C43 C42 100.3(5) . .
C43 C44 C45 104.5(6) . .
O6 C45 C44 105.1(5) . .
C33 O4 K1 116.9(3) . .
C33 O4 C37 108.9(4) . .
C37 O4 K1 128.7(3) . .
O4 C33 C34 107.3(5) . .
C33 C34 C36 100.8(6) . .
C33 C34 C35 105.4(7) . .
O4 C37 C36 106.9(6) . .
C35 C37 O4 109.4(8) . .
C37 C36 C34 101.0(6) . .
O5 C38 C39 108.5(7) . .
C41 O5 C38 101.3(8) . .
C39 C40 C41 106.0(9) . .
O5 C41 C40 109.6(9) . .
C40 C39 C38 103.3(9) . .
C37 C35 C34 103.7(10) . .

loop_
_geom_bond_atom_site_label_1
_geom_bond_atom_site_label_2
_geom_bond_distance
_geom_bond_site_symmetry_2
K1 O1 2.816(4) 2
K1 O1 2.816(4) .
K1 O3 2.779(4) 2
K1 O3 2.779(4) .
K1 O2 2.827(4) 2
K1 O2 2.827(4) .
K1 O4 2.706(4) .
K1 O4 2.706(4) 2
O1 C27 1.450(7) .
O1 C32 1.425(7) 2
O3 C31 1.411(7) .
O3 C30 1.416(6) .
O2 C28 1.412(7) .
O2 C29 1.402(7) .
C31 C32 1.524(9) .
C28 C27 1.464(9) .
C30 C29 1.463(9) .
C32 O1 1.425(7) 2
C2 C3 1.392(6) .
C2 C1 1.424(6) .
C6 C8 1.444(6) .
C6 C7 1.394(6) .
C6 C5 1.437(7) .
C8 C8 1.399(8) 2_756
C8 C3 1.428(6) .
C3 C4 1.445(6) .
C7 C1 1.411(7) .
C9 C10 1.427(7) .
C9 C14 1.421(6) .
C9 B1 1.581(7) .
C19 C18 1.408(7) .
C19 C20 1.398(6) .
C19 C24 1.523(6) .
C1 B1 1.547(6) .
C5 C4 1.360(6) 2_756
C11 C10 1.380(7) .
C11 C12 1.397(7) .
C22 C23 1.401(6) .
C22 C21 1.386(7) .
C23 C18 1.425(6) .
C23 C26 1.526(7) .
C4 C5 1.360(6) 2_756
C13 C12 1.397(7) .
C13 C14 1.383(7) .
C10 C15 1.522(7) .
C12 C16 1.504(8) .
C18 B1 1.597(6) .
C20 C21 1.388(7) .
C21 C25 1.505(7) .
C14 C17 1.506(7) .
O6 C42 1.403(7) .
O6 C45 1.398(8) .
C42 C43 1.519(8) .
C43 C44 1.464(10) .
C44 C45 1.514(9) .
O4 C33 1.416(7) .
O4 C37 1.429(7) .
C33 C34 1.471(8) .
C34 C36 1.573(11) .
C34 C35 1.548(17) .
C37 C36 1.439(9) .
C37 C35 1.408(13) .
C38 O5 1.405(9) .
C38 C39 1.516(10) .
O5 C41 1.377(10) .
C40 C41 1.517(13) .
C40 C39 1.370(13) .

loop_
_geom_torsion_atom_site_label_1
_geom_torsion_atom_site_label_2
_geom_torsion_atom_site_label_3
_geom_torsion_atom_site_label_4
_geom_torsion
_geom_torsion_site_symmetry_1
_geom_torsion_site_symmetry_4
K1 O1 C27 C28 -49.3(6) . .
K1 O3 C31 C32 -47.5(5) . .
K1 O3 C30 C29 47.2(5) . .
K1 O2 C28 C27 -47.5(6) . .
K1 O2 C29 C30 47.9(6) . .
K1 O4 C33 C34 164.0(5) . .
K1 O4 C37 C36 -134.3(8) . .
K1 O4 C37 C35 -173.1(15) . .
O3 C31 C32 O1 65.0(6) . 2
O3 C30 C29 O2 -64.7(6) . .
O2 C28 C27 O1 65.7(7) . .
C31 O3 C30 C29 -176.7(5) . .
C28 O2 C29 C30 -178.1(5) . .
C30 O3 C31 C32 176.9(5) . .
C29 O2 C28 C27 178.8(5) . .
C32 O1 C27 C28 -179.4(5) 2 .
C2 C3 C4 C5 -179.8(4) . 2_756
C2 C1 B1 C9 13.0(6) . .
C2 C1 B1 C18 -165.2(4) . .
C6 C8 C3 C2 -0.4(6) . .
C6 C8 C3 C4 178.6(4) . .
C6 C7 C1 C2 1.2(6) . .
C6 C7 C1 B1 -176.6(4) . .
C8 C6 C7 C1 0.1(7) . .
C8 C6 C5 C4 1.3(6) . 2_756
C8 C8 C3 C2 -179.9(5) 2_756 .
C8 C8 C3 C4 -0.8(7) 2_756 .
C8 C3 C4 C5 1.2(6) . 2_756
C3 C2 C1 C7 -2.2(6) . .
C3 C2 C1 B1 175.7(4) . .
C7 C6 C8 C8 178.9(5) . 2_756
C7 C6 C8 C3 -0.6(6) . .
C7 C6 C5 C4 -179.2(4) . 2_756
C7 C1 B1 C9 -169.3(4) . .
C7 C1 B1 C18 12.5(6) . .
C19 C18 B1 C9 -126.7(5) . .
C19 C18 B1 C1 51.5(6) . .
C19 C20 C21 C22 -1.0(7) . .
C19 C20 C21 C25 -179.2(5) . .
C1 C2 C3 C8 1.8(7) . .
C1 C2 C3 C4 -177.1(4) . .
C5 C6 C8 C8 -1.6(7) . 2_756
C5 C6 C8 C3 178.9(4) . .
C5 C6 C7 C1 -179.4(4) . .
C22 C23 C18 C19 -2.8(7) . .
C22 C23 C18 B1 177.1(4) . .
C23 C22 C21 C20 0.0(7) . .
C23 C22 C21 C25 178.2(5) . .
C23 C18 B1 C9 53.4(6) . .
C23 C18 B1 C1 -128.4(5) . .
C10 C9 C14 C13 -1.5(6) . .
C10 C9 C14 C17 -180.0(4) . .
C10 C9 B1 C1 61.3(6) . .
C10 C9 B1 C18 -120.5(5) . .
C10 C11 C12 C13 -0.5(7) . .
C10 C11 C12 C16 179.3(5) . .
C12 C11 C10 C9 1.3(7) . .
C12 C11 C10 C15 -179.3(4) . .
C12 C13 C14 C9 2.3(7) . .
C12 C13 C14 C17 -179.2(4) . .
C18 C19 C20 C21 0.0(7) . .
C20 C19 C18 C23 1.9(7) . .
C20 C19 C18 B1 -178.0(4) . .
C21 C22 C23 C18 1.9(7) . .
C21 C22 C23 C26 -179.2(5) . .
C24 C19 C18 C23 -174.1(4) . .
C24 C19 C18 B1 6.0(7) . .
C24 C19 C20 C21 176.2(4) . .
C14 C9 C10 C11 -0.3(6) . .
C14 C9 C10 C15 -179.6(4) . .
C14 C9 B1 C1 -118.2(5) . .
C14 C9 B1 C18 60.0(6) . .
C14 C13 C12 C11 -1.3(7) . .
C14 C13 C12 C16 178.9(4) . .
B1 C9 C10 C11 -179.7(4) . .
B1 C9 C10 C15 0.9(6) . .
B1 C9 C14 C13 178.0(4) . .
B1 C9 C14 C17 -0.5(6) . .
C26 C23 C18 C19 178.4(5) . .
C26 C23 C18 B1 -1.7(7) . .
O6 C42 C43 C44 -34.3(6) . .
C42 O6 C45 C44 3.6(9) . .
C42 C43 C44 C45 35.8(7) . .
C43 C44 C45 O6 -26.0(9) . .
C45 O6 C42 C43 19.3(8) . .
O4 C33 C34 C36 -27.9(10) . .
O4 C33 C34 C35 6.3(15) . .
O4 C37 C36 C34 -34.4(11) . .
O4 C37 C35 C34 23(2) . .
C33 O4 C37 C36 18.3(10) . .
C33 O4 C37 C35 -20.5(17) . .
C33 C34 C36 C37 37.7(11) . .
C33 C34 C35 C37 -18(2) . .
C37 O4 C33 C34 7.8(9) . .
C36 C34 C35 C37 68.3(12) . .
C36 C37 C35 C34 -69.2(14) . .
C38 O5 C41 C40 -27.9(15) . .
O5 C38 C39 C40 -28.0(14) . .
C41 C40 C39 C38 9.5(17) . .
C39 C38 O5 C41 34.3(12) . .
C39 C40 C41 O5 11.4(19) . .
C35 C34 C36 C37 -64.1(11) . .
C35 C37 C36 C34 65.6(11) . .
